data_7046291
loop_
_publ_author_name
'Castro-Ram\'irez, Rodrigo'
'Ortiz-Pastrana, Naytz\'e'
'Caballero, Ana B.'
'Zimmerman, Matthew T.'
'Stadelman, Bradley S.'
'Gaertner, Andrea A. E.'
'Brumaghim, Julia L.'
'Korrodi-Greg\'orio, Lu\'is'
'P\'erez-Tom\'as, Ricardo'
'Gamez, Patrick'
'Barba-Behrens, Norah'

_publ_section_title
;
 DNA interactions of non-chelating tinidazole-based coordination compounds
 and their structural, redox and cytotoxic properties.
;
_journal_issue 22
_journal_name_full 'Dalton transactions (Cambridge, England : 2003)'
_journal_page_first 7551
_journal_page_last 7560
_journal_paper_doi 10.1039/c8dt00716k
_journal_volume 47
_journal_year 2018
_chemical_formula_moiety 'C16 H26 Co N8 O14 S2'
_chemical_formula_sum 'C16 H26 Co N8 O14 S2'
_chemical_formula_weight 677.50
_chemical_name_systematic compound_3
_space_group_crystal_system monoclinic
_space_group_IT_number 14
_space_group_name_Hall '-P 2yn'
_space_group_name_H-M_alt 'P 1 21/n 1'
_symmetry_space_group_name_Hall '-P 2yn'
_symmetry_space_group_name_H-M 'P 1 21/n 1'
_atom_sites_solution_hydrogens geom
_atom_sites_solution_primary direct
_atom_sites_solution_secondary difmap
_audit_creation_method SHELXL-2014/7
_audit_update_record
;
2018-01-31 deposited with the CCDC.
2018-05-09 downloaded from the CCDC.
;
_cell_angle_alpha 90
_cell_angle_beta 113.45(2)
_cell_angle_gamma 90
_cell_formula_units_Z 4
_cell_length_a 20.903(4)
_cell_length_b 6.522(2)
_cell_length_c 21.396(10)
_cell_measurement_reflns_used 2716
_cell_measurement_temperature 293(2)
_cell_measurement_theta_max 29.519
_cell_measurement_theta_min 3.458
_cell_volume 2676.0(16)
_computing_cell_refinement
;
CrysAlisPro, Agilent Technologies,
Version 1.171.35.19 (release 27-10-2011 CrysAlis171 .NET)
(compiled Oct 27 2011,15:02:11)
;
_computing_data_collection
;
CrysAlisPro, Agilent Technologies,
Version 1.171.35.19 (release 27-10-2011 CrysAlis171 .NET)
(compiled Oct 27 2011,15:02:11)
;
_computing_data_reduction
;
CrysAlisPro, Agilent Technologies,
Version 1.171.35.19 (release 27-10-2011 CrysAlis171 .NET)
(compiled Oct 27 2011,15:02:11)
;
_diffrn_ambient_temperature 293(2)
_diffrn_detector_area_resol_mean 10.4685
_diffrn_measured_fraction_theta_full 0.998
_diffrn_measured_fraction_theta_max 0.880
_diffrn_measurement_device_type 'Xcalibur, Atlas, Gemini'
_diffrn_radiation_monochromator graphite
_diffrn_radiation_source 'Enhance (Mo) X-ray Source'
_diffrn_radiation_type MoK\a
_diffrn_radiation_wavelength 0.71073
_diffrn_reflns_av_R_equivalents 0.0357
_diffrn_reflns_av_unetI/netI 0.0562
_diffrn_reflns_Laue_measured_fraction_full 0.998
_diffrn_reflns_Laue_measured_fraction_max 0.880
_diffrn_reflns_limit_h_max 28
_diffrn_reflns_limit_h_min -28
_diffrn_reflns_limit_k_max 9
_diffrn_reflns_limit_k_min -8
_diffrn_reflns_limit_l_max 29
_diffrn_reflns_limit_l_min -26
_diffrn_reflns_number 19417
_diffrn_reflns_point_group_measured_fraction_full 0.998
_diffrn_reflns_point_group_measured_fraction_max 0.880
_diffrn_reflns_theta_full 25.242
_diffrn_reflns_theta_max 29.519
_diffrn_reflns_theta_min 3.458
_exptl_absorpt_coefficient_mu 0.880
_exptl_absorpt_correction_T_max 0.835
_exptl_absorpt_correction_T_min 0.426
_exptl_absorpt_correction_type analytical
_exptl_absorpt_process_details
;
CrysAlisPro, Agilent Technologies,
Version 1.171.35.19 (release 27-10-2011 CrysAlis171 .NET)
(compiled Oct 27 2011,15:02:11)
Analytical numeric absorption correction using a multifaceted crystal
            model based on expressions derived by R.C. Clark & J.S. Reid.
(Clark, R. C. & Reid, J. S. (1995). Acta Cryst. A51, 887-897)
;
_exptl_crystal_colour purple
_exptl_crystal_density_diffrn 1.682
_exptl_crystal_density_meas ?
_exptl_crystal_density_method 'not measured'
_exptl_crystal_description prism
_exptl_crystal_F_000 1396
_exptl_crystal_recrystallization_method 'Re-crystallisation from solvent'
_exptl_crystal_size_max 0.4710
_exptl_crystal_size_mid 0.3528
_exptl_crystal_size_min 0.2950
_exptl_transmission_factor_max 0.835
_exptl_transmission_factor_min 0.426
_refine_diff_density_max 0.461
_refine_diff_density_min -0.440
_refine_diff_density_rms 0.065
_refine_ls_extinction_method none
_refine_ls_goodness_of_fit_ref 1.098
_refine_ls_hydrogen_treatment constr
_refine_ls_matrix_type full
_refine_ls_number_parameters 374
_refine_ls_number_reflns 6549
_refine_ls_number_restraints 0
_refine_ls_restrained_S_all 1.098
_refine_ls_R_factor_all 0.0738
_refine_ls_R_factor_gt 0.0488
_refine_ls_shift/su_max 0.001
_refine_ls_shift/su_mean 0.000
_refine_ls_structure_factor_coef Fsqd
_refine_ls_weighting_details 'w=1/[\s^2^(Fo^2^)+(0.0262P)^2^+0.5566P] where P=(Fo^2^+2Fc^2^)/3'
_refine_ls_weighting_scheme calc
_refine_ls_wR_factor_gt 0.0855
_refine_ls_wR_factor_ref 0.0969
_reflns_Friedel_coverage 0.000
_reflns_number_gt 4877
_reflns_number_total 6549
_reflns_threshold_expression 'I > 2\s(I)'
_cod_data_source_file c8dt00716k2.cif
_cod_data_source_block rcr48
_cod_depositor_comments
;
The following automatic conversions were performed:

'_exptl_crystal_density_meas' value 'not measured' was changed to '?'
- the value is perceived as not measured.

Automatic conversion script
Id: cif_fix_values 4973 2017-02-22 13:04:09Z antanas 

 Adding full bibliography for 7046290--7046293.cif.
;
_cod_original_cell_volume 2675.9(3)
_cod_database_code 7046291
_shelx_shelxl_version_number 2014/7
_shelx_space_group_comment
;
The symmetry employed for this shelxl refinement is uniquely defined
by the following loop, which should always be used as a source of
symmetry information in preference to the above space-group names.
They are only intended as comments.
;

loop_
_space_group_symop_operation_xyz
'x, y, z'
'-x+1/2, y+1/2, -z+1/2'
'-x, -y, -z'
'x-1/2, -y-1/2, z-1/2'

loop_
_atom_site_label
_atom_site_type_symbol
_atom_site_fract_x
_atom_site_fract_y
_atom_site_fract_z
_atom_site_U_iso_or_equiv
_atom_site_adp_type
_atom_site_occupancy
_atom_site_site_symmetry_order
_atom_site_calc_flag
_atom_site_refinement_flags_posn
_atom_site_refinement_flags_adp
Co1 Co 0.98954(2) 0.15214(5) 0.74231(2) 0.02918(11) Uani 1 1 d . .
S1 S 1.10708(4) 0.99653(9) 0.52898(3) 0.03458(16) Uani 1 1 d . .
S2 S 0.89344(4) 1.04509(9) 0.95850(4) 0.03616(17) Uani 1 1 d . .
N93 N 0.91530(10) 0.5576(3) 0.85326(10) 0.0274(4) Uani 1 1 d . .
N95 N 1.08156(10) 0.5238(3) 0.63941(10) 0.0271(4) Uani 1 1 d . .
O1 O 1.05192(9) 0.9260(3) 0.46760(9) 0.0433(5) Uani 1 1 d . .
N96 N 1.04906(10) 0.3346(3) 0.70712(11) 0.0301(5) Uani 1 1 d . .
N94 N 0.94166(10) 0.3572(3) 0.78342(11) 0.0307(5) Uani 1 1 d . .
O2 O 0.93496(10) 0.9568(3) 1.02319(10) 0.0463(5) Uani 1 1 d . .
O3 O 0.77791(10) 0.6279(3) 0.84281(11) 0.0522(5) Uani 1 1 d . .
O4 O 1.21938(10) 0.5542(3) 0.64732(11) 0.0474(5) Uani 1 1 d . .
C5 C 0.96700(12) 0.4681(3) 0.84091(13) 0.0275(5) Uani 1 1 d . .
C94 C 1.07552(13) 0.6492(3) 0.57991(12) 0.0305(5) Uani 1 1 d . .
H94A H 1.0274 0.6484 0.5472 0.037 Uiso 1 1 calc R U
H94B H 1.1038 0.5884 0.5582 0.037 Uiso 1 1 calc R U
C6 C 1.02747(12) 0.4630(3) 0.65424(13) 0.0278(5) Uani 1 1 d . .
C7 C 1.09873(13) 0.8702(3) 0.59921(13) 0.0300(5) Uani 1 1 d . .
H7A H 1.1431 0.8722 0.6382 0.036 Uiso 1 1 calc R U
H7B H 1.0647 0.9414 0.6116 0.036 Uiso 1 1 calc R U
N97 N 1.20913(11) 0.4531(3) 0.69049(13) 0.0386(5) Uani 1 1 d . .
C9 C 0.92354(13) 0.6831(3) 0.91286(12) 0.0297(5) Uani 1 1 d . .
H9A H 0.9707 0.6680 0.9470 0.036 Uiso 1 1 calc R U
H9B H 0.8917 0.6347 0.9324 0.036 Uiso 1 1 calc R U
O95 O 1.04744(12) -0.1141(3) 0.72612(12) 0.0525(5) Uani 1 1 d . .
O96 O 1.07185(11) 0.0231(3) 0.82387(10) 0.0529(5) Uani 1 1 d . .
O97 O 0.89943(11) 0.0799(3) 0.65606(10) 0.0523(5) Uani 1 1 d . .
O6 O 0.91618(12) -0.0980(3) 0.74496(13) 0.0549(6) Uani 1 1 d . .
N98 N 1.08411(14) -0.1197(3) 0.78865(16) 0.0480(6) Uani 1 1 d . .
N4 N 0.78626(11) 0.5506(3) 0.79434(13) 0.0436(6) Uani 1 1 d . .
C99 C 0.85412(12) 0.4999(4) 0.80008(13) 0.0318(6) Uani 1 1 d . .
C95 C 0.90920(13) 0.9085(3) 0.89411(13) 0.0305(5) Uani 1 1 d . .
H95A H 0.8689 0.9205 0.8513 0.037 Uiso 1 1 calc R U
H95B H 0.9489 0.9682 0.8882 0.037 Uiso 1 1 calc R U
C11 C 1.11961(13) 0.3157(4) 0.72758(13) 0.0332(6) Uani 1 1 d . .
H11 H 1.1488 0.2366 0.7639 0.040 Uiso 1 1 calc R U
C96 C 1.13986(12) 0.4304(3) 0.68648(13) 0.0304(5) Uani 1 1 d . .
C12 C 0.87100(13) 0.3796(4) 0.75829(14) 0.0352(6) Uani 1 1 d . .
H12 H 0.8395 0.3205 0.7183 0.042 Uiso 1 1 calc R U
N99 N 0.88068(13) -0.0717(4) 0.68283(16) 0.0497(7) Uani 1 1 d . .
O93 O 1.11220(12) 1.2126(3) 0.54268(11) 0.0593(6) Uani 1 1 d . .
C14 C 0.95457(13) 0.5294(4) 0.61757(15) 0.0403(6) Uani 1 1 d . .
H14A H 0.9292 0.5067 0.6457 0.061 Uiso 1 1 calc R U
H14B H 0.9335 0.4520 0.5762 0.061 Uiso 1 1 calc R U
H14C H 0.9535 0.6726 0.6069 0.061 Uiso 1 1 calc R U
O92 O 1.25533(10) 0.3694(4) 0.73865(13) 0.0663(7) Uani 1 1 d . .
O98 O 0.83223(12) -0.1804(4) 0.64887(15) 0.0833(8) Uani 1 1 d . .
C17 C 1.04178(13) 0.4862(4) 0.88517(15) 0.0420(7) Uani 1 1 d . .
H17A H 1.0690 0.4393 0.8610 0.063 Uiso 1 1 calc R U
H17B H 1.0521 0.4041 0.9253 0.063 Uiso 1 1 calc R U
H17C H 1.0528 0.6269 0.8981 0.063 Uiso 1 1 calc R U
O99 O 0.73832(11) 0.5118(4) 0.73996(13) 0.0762(8) Uani 1 1 d . .
O94 O 1.12811(13) -0.2490(3) 0.81588(15) 0.0802(8) Uani 1 1 d . .
C20 C 1.18645(14) 0.9107(5) 0.52749(16) 0.0485(7) Uani 1 1 d . .
H20A H 1.1865 0.7619 0.5273 0.058 Uiso 1 1 calc R U
H20B H 1.1890 0.9562 0.4854 0.058 Uiso 1 1 calc R U
C22 C 1.25013(17) 0.9837(6) 0.58601(19) 0.0763(11) Uani 1 1 d . .
H22A H 1.2910 0.9325 0.5812 0.114 Uiso 1 1 calc R U
H22B H 1.2492 0.9345 0.6279 0.114 Uiso 1 1 calc R U
H22C H 1.2510 1.1308 0.5864 0.114 Uiso 1 1 calc R U
O91 O 0.90354(13) 1.2584(3) 0.94976(12) 0.0657(6) Uani 1 1 d . .
C89 C 0.80412(15) 1.0030(5) 0.94170(18) 0.0606(9) Uani 1 1 d . .
H89A H 0.7753 1.0568 0.8971 0.073 Uiso 1 1 calc R U
H89B H 0.7954 0.8569 0.9416 0.073 Uiso 1 1 calc R U
C88 C 0.7850(2) 1.1066(7) 0.9951(2) 0.0916(13) Uani 1 1 d . .
H88A H 0.7357 1.0952 0.9826 0.137 Uiso 1 1 calc R U
H88B H 0.7978 1.2488 0.9981 0.137 Uiso 1 1 calc R U
H88C H 0.8094 1.0417 1.0384 0.137 Uiso 1 1 calc R U

loop_
_atom_site_aniso_label
_atom_site_aniso_U_11
_atom_site_aniso_U_22
_atom_site_aniso_U_33
_atom_site_aniso_U_23
_atom_site_aniso_U_13
_atom_site_aniso_U_12
Co1 0.0363(2) 0.02804(18) 0.0275(2) -0.00126(14) 0.01729(16) -0.00175(14)
S1 0.0472(4) 0.0278(3) 0.0317(4) 0.0053(3) 0.0189(3) 0.0002(3)
S2 0.0479(4) 0.0272(3) 0.0317(4) -0.0045(3) 0.0141(3) 0.0031(3)
N93 0.0293(10) 0.0265(9) 0.0250(12) -0.0053(9) 0.0092(9) -0.0009(8)
N95 0.0323(11) 0.0233(9) 0.0269(12) 0.0027(8) 0.0129(10) 0.0001(8)
O1 0.0437(11) 0.0570(11) 0.0280(11) 0.0064(9) 0.0130(9) 0.0048(9)
N96 0.0330(11) 0.0291(10) 0.0293(12) 0.0030(9) 0.0135(10) -0.0009(9)
N94 0.0304(11) 0.0307(10) 0.0322(13) -0.0053(9) 0.0138(10) -0.0030(9)
O2 0.0542(12) 0.0524(11) 0.0296(11) -0.0016(9) 0.0139(10) 0.0051(10)
O3 0.0384(11) 0.0607(13) 0.0594(15) -0.0201(11) 0.0217(11) 0.0027(9)
O4 0.0456(11) 0.0482(11) 0.0582(14) 0.0129(10) 0.0310(11) -0.0025(9)
C5 0.0301(12) 0.0236(11) 0.0306(15) 0.0013(10) 0.0140(12) -0.0005(10)
C94 0.0396(14) 0.0283(12) 0.0229(14) 0.0018(10) 0.0116(12) -0.0034(11)
C6 0.0307(12) 0.0242(11) 0.0282(14) -0.0030(10) 0.0114(11) -0.0018(10)
C7 0.0411(14) 0.0254(11) 0.0249(14) 0.0012(10) 0.0146(12) -0.0015(11)
N97 0.0339(12) 0.0363(12) 0.0484(16) 0.0036(11) 0.0194(12) 0.0000(10)
C9 0.0350(13) 0.0293(12) 0.0219(13) -0.0038(10) 0.0082(11) 0.0011(11)
O95 0.0678(14) 0.0395(11) 0.0555(16) -0.0065(10) 0.0304(13) 0.0000(10)
O96 0.0666(14) 0.0584(12) 0.0361(12) 0.0087(10) 0.0231(11) 0.0170(11)
O97 0.0574(13) 0.0645(13) 0.0399(13) -0.0100(10) 0.0245(11) -0.0180(11)
O6 0.0656(14) 0.0454(11) 0.0574(16) -0.0020(11) 0.0283(13) -0.0092(10)
N98 0.0521(15) 0.0368(13) 0.067(2) 0.0154(13) 0.0357(16) 0.0072(12)
N4 0.0308(12) 0.0434(13) 0.0516(17) -0.0151(12) 0.0109(12) -0.0010(10)
C99 0.0257(12) 0.0332(12) 0.0339(15) -0.0049(11) 0.0091(12) -0.0011(10)
C95 0.0352(13) 0.0294(12) 0.0234(14) -0.0016(10) 0.0080(12) -0.0014(11)
C11 0.0342(13) 0.0316(12) 0.0324(15) 0.0066(11) 0.0118(12) 0.0022(11)
C96 0.0308(13) 0.0271(12) 0.0345(15) 0.0018(11) 0.0143(12) 0.0003(10)
C12 0.0312(13) 0.0385(13) 0.0320(16) -0.0090(12) 0.0084(12) -0.0034(11)
N99 0.0463(15) 0.0476(14) 0.064(2) -0.0217(14) 0.0317(15) -0.0116(12)
O93 0.0992(17) 0.0257(9) 0.0639(15) 0.0062(9) 0.0440(14) -0.0033(10)
C14 0.0362(14) 0.0422(14) 0.0401(17) 0.0069(13) 0.0126(13) 0.0039(12)
O92 0.0354(11) 0.0885(16) 0.0720(17) 0.0354(14) 0.0180(12) 0.0152(11)
O98 0.0570(14) 0.0735(16) 0.116(2) -0.0452(16) 0.0304(16) -0.0333(13)
C17 0.0321(14) 0.0495(15) 0.0415(18) -0.0051(13) 0.0116(13) 0.0008(12)
O99 0.0317(11) 0.1034(18) 0.0719(18) -0.0443(15) -0.0023(12) 0.0069(12)
O94 0.0736(16) 0.0594(14) 0.117(2) 0.0397(15) 0.0472(17) 0.0349(13)
C20 0.0413(16) 0.0570(17) 0.052(2) 0.0061(15) 0.0235(16) -0.0056(14)
C22 0.051(2) 0.094(3) 0.073(3) 0.017(2) 0.013(2) -0.024(2)
O91 0.1105(19) 0.0243(9) 0.0681(16) -0.0048(10) 0.0417(15) 0.0005(11)
C89 0.0489(18) 0.071(2) 0.060(2) -0.0192(18) 0.0192(17) 0.0115(16)
C88 0.086(3) 0.112(3) 0.092(3) -0.025(3) 0.051(3) 0.016(2)

loop_
_atom_type_symbol
_atom_type_description
_atom_type_scat_dispersion_real
_atom_type_scat_dispersion_imag
_atom_type_scat_source
C C 0.0033 0.0016 'International Tables Vol C Tables 4.2.6.8 and 6.1.1.4'
H H 0.0000 0.0000 'International Tables Vol C Tables 4.2.6.8 and 6.1.1.4'
N N 0.0061 0.0033 'International Tables Vol C Tables 4.2.6.8 and 6.1.1.4'
O O 0.0106 0.0060 'International Tables Vol C Tables 4.2.6.8 and 6.1.1.4'
S S 0.1246 0.1234 'International Tables Vol C Tables 4.2.6.8 and 6.1.1.4'
Co Co 0.3494 0.9721 'International Tables Vol C Tables 4.2.6.8 and 6.1.1.4'

loop_
_geom_angle_atom_site_label_1
_geom_angle_atom_site_label_2
_geom_angle_atom_site_label_3
_geom_angle
N94 Co1 N96 104.26(8)
N94 Co1 O96 106.50(8)
N96 Co1 O96 96.99(8)
N94 Co1 O97 95.88(8)
N96 Co1 O97 105.57(8)
O96 Co1 O97 143.13(9)
N94 Co1 O95 163.58(8)
N96 Co1 O95 87.06(7)
O96 Co1 O95 59.62(8)
O97 Co1 O95 92.38(8)
N94 Co1 O6 90.47(7)
N96 Co1 O6 159.90(8)
O96 Co1 O6 91.71(9)
O97 Co1 O6 58.58(8)
O95 Co1 O6 81.75(8)
O93 S1 O1 117.98(13)
O93 S1 C20 108.75(14)
O1 S1 C20 107.50(13)
O93 S1 C7 107.83(12)
O1 S1 C7 108.10(11)
C20 S1 C7 106.08(13)
O2 S2 O91 117.00(13)
O2 S2 C89 108.52(15)
O91 S2 C89 108.77(15)
O2 S2 C95 108.66(11)
O91 S2 C95 107.66(12)
C89 S2 C95 105.64(13)
C5 N93 C99 105.82(19)
C5 N93 C9 126.0(2)
C99 N93 C9 128.12(19)
C6 N95 C96 106.17(19)
C6 N95 C94 125.0(2)
C96 N95 C94 128.58(19)
C6 N96 C11 106.62(19)
C6 N96 Co1 128.37(16)
C11 N96 Co1 124.09(16)
C5 N94 C12 105.92(19)
C5 N94 Co1 131.20(16)
C12 N94 Co1 122.25(17)
N94 C5 N93 111.1(2)
N94 C5 C17 124.2(2)
N93 C5 C17 124.7(2)
N95 C94 C7 112.44(19)
N96 C6 N95 110.6(2)
N96 C6 C14 124.4(2)
N95 C6 C14 125.0(2)
C94 C7 S1 109.65(16)
O4 N97 O92 124.0(2)
O4 N97 C96 119.4(2)
O92 N97 C96 116.5(2)
N93 C9 C95 111.54(19)
N98 O95 Co1 89.78(15)
N98 O96 Co1 95.31(17)
N99 O97 Co1 96.17(18)
N99 O6 Co1 89.77(16)
O94 N98 O95 124.0(3)
O94 N98 O96 120.8(3)
O95 N98 O96 115.2(2)
O99 N4 O3 123.5(2)
O99 N4 C99 116.6(2)
O3 N4 C99 119.9(2)
C12 C99 N93 107.8(2)
C12 C99 N4 127.0(2)
N93 C99 N4 125.1(2)
C9 C95 S2 110.94(17)
C96 C11 N96 108.7(2)
C11 C96 N95 107.9(2)
C11 C96 N97 126.6(2)
N95 C96 N97 125.5(2)
C99 C12 N94 109.4(2)
O98 N99 O6 123.9(3)
O98 N99 O97 121.0(3)
O6 N99 O97 115.1(2)
C22 C20 S1 114.5(2)
C88 C89 S2 110.5(2)

loop_
_geom_bond_atom_site_label_1
_geom_bond_atom_site_label_2
_geom_bond_distance
Co1 N94 2.0651(19)
Co1 N96 2.0679(19)
Co1 O96 2.079(2)
Co1 O97 2.099(2)
Co1 O95 2.2211(19)
Co1 O6 2.255(2)
S1 O93 1.4345(18)
S1 O1 1.435(2)
S1 C20 1.763(3)
S1 C7 1.782(2)
S2 O2 1.430(2)
S2 O91 1.4308(19)
S2 C89 1.777(3)
S2 C95 1.778(2)
N93 C5 1.344(3)
N93 C99 1.383(3)
N93 C9 1.467(3)
N95 C6 1.350(3)
N95 C96 1.376(3)
N95 C94 1.476(3)
N96 C6 1.334(3)
N96 C11 1.367(3)
N94 C5 1.341(3)
N94 C12 1.364(3)
O3 N4 1.226(3)
O4 N97 1.221(3)
C5 C17 1.475(3)
C94 C7 1.524(3)
C6 C14 1.474(3)
N97 O92 1.225(3)
N97 C96 1.424(3)
C9 C95 1.522(3)
O95 N98 1.250(3)
O96 N98 1.287(3)
O97 N99 1.280(3)
O6 N99 1.250(3)
N98 O94 1.212(3)
N4 O99 1.222(3)
N4 C99 1.414(3)
C99 C12 1.338(3)
C11 C96 1.345(3)
N99 O98 1.213(3)
C20 C22 1.497(4)
C89 C88 1.511(4)

loop_
_geom_hbond_atom_site_label_D
_geom_hbond_atom_site_label_H
_geom_hbond_atom_site_label_A
_geom_hbond_distance_DH
_geom_hbond_distance_HA
_geom_hbond_distance_DA
_geom_hbond_angle_DHA
_geom_hbond_site_symmetry_A
C94 H94B O93 0.97 2.49 3.133(3) 123.7 1_545
C7 H7A O4 0.97 2.58 3.099(3) 114.0 .
C7 H7A O92 0.97 2.65 3.594(3) 166.0 2_756
C7 H7B O1 0.97 2.51 3.185(3) 127.0 3_776
C7 H7B O95 0.97 2.64 3.294(3) 125.1 1_565
C95 H95A O99 0.97 2.39 3.339(3) 166.3 2_656
C95 H95B O2 0.97 2.46 3.151(3) 127.7 3_777
C12 H12 O3 0.93 2.60 3.421(3) 147.6 2_646
C17 H17B O2 0.96 2.57 3.416(3) 147.5 3_767
C22 H22B O4 0.96 2.63 3.264(4) 123.8 .
C89 H89B O3 0.97 2.49 3.136(4) 123.6 .

loop_
_geom_torsion_atom_site_label_1
_geom_torsion_atom_site_label_2
_geom_torsion_atom_site_label_3
_geom_torsion_atom_site_label_4
_geom_torsion
C12 N94 C5 N93 0.5(3)
Co1 N94 C5 N93 -170.33(15)
C12 N94 C5 C17 179.6(2)
Co1 N94 C5 C17 8.8(3)
C99 N93 C5 N94 -0.3(3)
C9 N93 C5 N94 177.4(2)
C99 N93 C5 C17 -179.4(2)
C9 N93 C5 C17 -1.7(4)
C6 N95 C94 C7 105.4(3)
C96 N95 C94 C7 -81.1(3)
C11 N96 C6 N95 1.1(3)
Co1 N96 C6 N95 -168.06(15)
C11 N96 C6 C14 -178.6(2)
Co1 N96 C6 C14 12.2(3)
C96 N95 C6 N96 -1.1(3)
C94 N95 C6 N96 173.62(19)
C96 N95 C6 C14 178.6(2)
C94 N95 C6 C14 -6.7(4)
N95 C94 C7 S1 168.12(16)
O93 S1 C7 C94 166.27(18)
O1 S1 C7 C94 37.7(2)
C20 S1 C7 C94 -77.4(2)
C5 N93 C9 C95 108.7(3)
C99 N93 C9 C95 -74.0(3)
Co1 O95 N98 O94 176.4(2)
Co1 O95 N98 O96 -3.0(2)
Co1 O96 N98 O94 -176.2(2)
Co1 O96 N98 O95 3.3(2)
C5 N93 C99 C12 0.0(3)
C9 N93 C99 C12 -177.7(2)
C5 N93 C99 N4 176.4(2)
C9 N93 C99 N4 -1.3(4)
O99 N4 C99 C12 -14.0(4)
O3 N4 C99 C12 165.4(3)
O99 N4 C99 N93 170.3(3)
O3 N4 C99 N93 -10.3(4)
N93 C9 C95 S2 162.44(16)
O2 S2 C95 C9 33.4(2)
O91 S2 C95 C9 161.03(18)
C89 S2 C95 C9 -82.9(2)
C6 N96 C11 C96 -0.8(3)
Co1 N96 C11 C96 169.01(16)
N96 C11 C96 N95 0.1(3)
N96 C11 C96 N97 180.0(2)
C6 N95 C96 C11 0.5(3)
C94 N95 C96 C11 -173.9(2)
C6 N95 C96 N97 -179.3(2)
C94 N95 C96 N97 6.3(4)
O4 N97 C96 C11 176.1(2)
O92 N97 C96 C11 -4.7(4)
O4 N97 C96 N95 -4.1(4)
O92 N97 C96 N95 175.2(2)
N93 C99 C12 N94 0.3(3)
N4 C99 C12 N94 -176.0(2)
C5 N94 C12 C99 -0.5(3)
Co1 N94 C12 C99 171.35(16)
Co1 O6 N99 O98 173.3(2)
Co1 O6 N99 O97 -5.9(2)
Co1 O97 N99 O98 -172.9(2)
Co1 O97 N99 O6 6.4(2)
O93 S1 C20 C22 47.2(3)
O1 S1 C20 C22 176.0(2)
C7 S1 C20 C22 -68.5(3)
O2 S2 C89 C88 61.7(3)
O91 S2 C89 C88 -66.6(3)
C95 S2 C89 C88 178.1(3)
